data_1568506
loop_
_publ_author_name
'Palacios-Corella, Mario'
'Garc&#xed;a-L&#xf3;pez, V&#xed;ctor'
'Waerenborgh, Joao Carlos'
'Vieira, Bruno J. C.'
'M&#xed;nguez Espallargas, Guillermo'
'Clemente-Le&#xf3;n, Miguel'
'Coronado, Eugenio'

_publ_section_title
;
 Redox and guest tunable spin-crossover properties in a polymeric
 polyoxometalate.
;
_journal_issue 11
_journal_name_full 'Chemical science'
_journal_page_first 3048
_journal_page_last 3055
_journal_paper_doi 10.1039/d2sc05800f
_journal_volume 14
_journal_year 2023
_chemical_formula_moiety 'C32 H30 N12 O21 V6, 2(C16 H36 N), 2(C4 H9 N O)'
_chemical_formula_sum 'C72 H120 N16 O23 V6'
_chemical_formula_weight 1883.47
_space_group_crystal_system monoclinic
_space_group_IT_number 14
_space_group_name_Hall '-P 2ybc'
_space_group_name_H-M_alt 'P 1 21/c 1'
_atom_sites_solution_hydrogens geom
_audit_creation_date 2022-09-12
_audit_creation_method
;
Olex2 1.2
(compiled May 18 2018 14:05:52 for OlexSys, GUI svn.r5506)
;
_audit_update_record
;
2022-10-19 deposited with the CCDC.	2023-02-22 downloaded from the CCDC.
;
_cell_angle_alpha 90
_cell_angle_beta 116.713(3)
_cell_angle_gamma 90
_cell_formula_units_Z 2
_cell_length_a 17.1948(3)
_cell_length_b 15.4967(2)
_cell_length_c 18.2880(4)
_cell_measurement_reflns_used 19437
_cell_measurement_temperature 120(2)
_cell_measurement_theta_max 25.5510
_cell_measurement_theta_min 3.4320
_cell_volume 4352.96(18)
_computing_molecular_graphics 'Olex2 (Dolomanov et al., 2009)'
_computing_publication_material 'Olex2 (Dolomanov et al., 2009)'
_computing_structure_refinement 'ShelXL (Sheldrick, 2015)'
_diffrn_ambient_temperature 120.15
_diffrn_measured_fraction_theta_full 0.998
_diffrn_measured_fraction_theta_max 0.998
_diffrn_measurement_device_type 'SuperNova, Single source at offset, Sapphire3'
_diffrn_radiation_type MoK\a
_diffrn_radiation_wavelength 0.71073
_diffrn_reflns_av_R_equivalents 0.0848
_diffrn_reflns_av_unetI/netI 0.0420
_diffrn_reflns_Laue_measured_fraction_full 0.998
_diffrn_reflns_Laue_measured_fraction_max 0.998
_diffrn_reflns_limit_h_max 22
_diffrn_reflns_limit_h_min -22
_diffrn_reflns_limit_k_max 20
_diffrn_reflns_limit_k_min -20
_diffrn_reflns_limit_l_max 23
_diffrn_reflns_limit_l_min -23
_diffrn_reflns_number 114963
_diffrn_reflns_point_group_measured_fraction_full 0.998
_diffrn_reflns_point_group_measured_fraction_max 0.998
_diffrn_reflns_theta_full 25.242
_diffrn_reflns_theta_max 27.519
_diffrn_reflns_theta_min 3.310
_exptl_absorpt_coefficient_mu 0.697
_exptl_absorpt_correction_T_max 1.00000
_exptl_absorpt_correction_T_min 0.60843
_exptl_absorpt_correction_type multi-scan
_exptl_absorpt_process_details
;
CrysAlisPro, Agilent Technologies,

Version 1.171.37.35 (release 13-08-2014 CrysAlis171 .NET)

(compiled Aug 13 2014,18:06:01)

Empirical absorption correction using spherical harmonics,

 implemented in SCALE3 ABSPACK scaling algorithm.
;
_exptl_crystal_colour orange
_exptl_crystal_colour_primary orange
_exptl_crystal_density_diffrn 1.437
_exptl_crystal_description prism
_exptl_crystal_F_000 1972
_exptl_crystal_size_max 0.2
_exptl_crystal_size_mid 0.15
_exptl_crystal_size_min 0.07
_refine_diff_density_max 0.595
_refine_diff_density_min -0.545
_refine_diff_density_rms 0.081
_refine_ls_extinction_method none
_refine_ls_goodness_of_fit_ref 1.049
_refine_ls_hydrogen_treatment constr
_refine_ls_matrix_type full
_refine_ls_number_parameters 529
_refine_ls_number_reflns 9981
_refine_ls_number_restraints 0
_refine_ls_restrained_S_all 1.049
_refine_ls_R_factor_all 0.0722
_refine_ls_R_factor_gt 0.0492
_refine_ls_shift/su_max 0.001
_refine_ls_shift/su_mean 0.000
_refine_ls_structure_factor_coef Fsqd
_refine_ls_weighting_details 'w=1/[\s^2^(Fo^2^)+(0.0594P)^2^+5.7393P] where P=(Fo^2^+2Fc^2^)/3'
_refine_ls_weighting_scheme calc
_refine_ls_wR_factor_gt 0.1241
_refine_ls_wR_factor_ref 0.1391
_reflns_Friedel_coverage 0.000
_reflns_number_gt 7510
_reflns_number_total 9981
_reflns_threshold_expression 'I > 2\s(I)'
_cod_data_source_file d2sc05800f2.cif
_cod_data_source_block shelx
_cod_depositor_comments 'Adding full bibliography for 1568503--1568506.cif.'
_cod_original_cell_volume 4352.96(17)
_cod_database_code 1568506
_shelx_shelxl_version_number 2018/1
_shelx_space_group_comment
;
The symmetry employed for this shelxl refinement is uniquely defined
by the following loop, which should always be used as a source of
symmetry information in preference to the above space-group names.
They are only intended as comments.
;
_shelx_estimated_absorpt_t_max 0.953
_shelx_estimated_absorpt_t_min 0.873
_olex2_refinement_description
;
1. Fixed Uiso
 At 1.2 times of:
  All C(H) groups, All C(H,H) groups, All N(H) groups
 At 1.5 times of:
  All C(H,H,H) groups
2.a Secondary CH2 refined with riding coordinates:
 C14(H14A,H14B), C15(H15A,H15B), C16(H16A,H16B), C17(H17A,H17B), C18(H18A,
 H18B), C19(H19A,H19B), C21(H21A,H21B), C22(H22A,H22B), C23(H23A,H23B),
 C25(H25A,H25B), C26(H26A,H26B), C27(H27A,H27B), C29(H29A,H29B), C30(H30A,H30B),
  C31(H31A,H31B)
2.b Me refined with riding coordinates:
 C20(H20A,H20B,H20C), C24(H24A,H24B,H24C), C28(H28A,H28B,H28C), C32(H32A,H32B,
 H32C), C34(H34A,H34B,H34C), C35(H35A,H35B,H35C), C36(H36A,H36B,H36C)
2.c Aromatic/amide H refined with riding coordinates:
 N6(H6), C1(H1), C2(H2), C3(H3), C5(H5), C7(H7), C9(H9), C10(H10), C11(H11)
;
_olex2_submission_special_instructions 'No special instructions were received'

loop_
_space_group_symop_operation_xyz
'x, y, z'
'-x, y+1/2, -z+1/2'
'-x, -y, -z'
'x, -y-1/2, z-1/2'

loop_
_atom_site_label
_atom_site_type_symbol
_atom_site_fract_x
_atom_site_fract_y
_atom_site_fract_z
_atom_site_U_iso_or_equiv
_atom_site_adp_type
_atom_site_occupancy
_atom_site_site_symmetry_order
_atom_site_calc_flag
_atom_site_refinement_flags_posn
_atom_site_refinement_flags_adp
_atom_site_refinement_flags_occupancy
_atom_site_disorder_assembly
_atom_site_disorder_group
V1 V 0.88880(3) 0.02381(3) -0.12368(3) 0.02099(12) Uani 1 1 d . . . . .
V2 V 0.91855(3) 0.00126(3) 0.06620(3) 0.02152(12) Uani 1 1 d . . . . .
V3 V 1.00313(3) 0.14433(3) 0.01444(3) 0.02097(12) Uani 1 1 d . . . . .
O1 O 0.64938(14) -0.14279(16) -0.01232(14) 0.0407(6) Uani 1 1 d . . . . .
O2 O 0.82960(11) 0.01180(12) -0.05054(11) 0.0198(4) Uani 1 1 d . . . . .
O3 O 0.89032(11) -0.10604(12) -0.11696(10) 0.0191(4) Uani 1 1 d . . . . .
O4 O 1.08281(11) 0.12499(12) -0.03723(11) 0.0190(4) Uani 1 1 d . . . . .
O5 O 0.80178(12) 0.03321(13) -0.20894(11) 0.0252(4) Uani 1 1 d . . . . .
O6 O 0.91266(11) 0.13599(12) -0.08669(11) 0.0204(4) Uani 1 1 d . . . . .
O7 O 1.000000 0.000000 0.000000 0.0166(5) Uani 1 2 d S T P . .
O8 O 0.85183(13) -0.00878(13) 0.10445(12) 0.0264(4) Uani 1 1 d . . . . .
O9 O 1.02513(12) -0.01931(12) 0.15431(11) 0.0209(4) Uani 1 1 d . . . . .
O10 O 0.93738(11) 0.11696(12) 0.06765(11) 0.0211(4) Uani 1 1 d . . . . .
O11 O 1.01921(12) 0.24615(12) 0.02912(12) 0.0262(4) Uani 1 1 d . . . . .
N1 N 0.4736(2) -0.3943(2) 0.01922(18) 0.0456(7) Uani 1 1 d . . . . .
N1AA N 0.36646(16) -0.27069(17) -0.31484(15) 0.0307(6) Uani 1 1 d . . . . .
N2 N 0.42447(17) -0.38964(18) -0.06258(16) 0.0353(6) Uani 1 1 d . . . . .
N3 N 0.40102(15) -0.32923(17) -0.18754(15) 0.0297(5) Uani 1 1 d . . . . .
N4 N 0.38337(18) -0.21651(19) -0.36474(17) 0.0400(7) Uani 1 1 d . . . . .
N6 N 0.69050(14) -0.18392(16) -0.11018(15) 0.0269(5) Uani 1 1 d . . . . .
H6 H 0.675288 -0.215458 -0.154526 0.032 Uiso 1 1 calc R . . . .
N7 N 1.09638(18) -0.31269(17) 0.23999(15) 0.0341(6) Uani 1 1 d . . . . .
C1 C 0.4274(3) -0.4464(2) 0.0420(2) 0.0499(9) Uani 1 1 d . . . . .
H1 H 0.444571 -0.463441 0.096999 0.060 Uiso 1 1 calc R . . . .
C2 C 0.3505(3) -0.4735(3) -0.0241(3) 0.0520(10) Uani 1 1 d . . . . .
H2 H 0.307169 -0.510377 -0.022571 0.062 Uiso 1 1 calc R . . . .
C3 C 0.3509(2) -0.4356(2) -0.0915(2) 0.0425(8) Uani 1 1 d . . . . .
H3 H 0.308178 -0.440885 -0.146861 0.051 Uiso 1 1 calc R . . . .
C4 C 0.45425(19) -0.3346(2) -0.10820(19) 0.0309(7) Uani 1 1 d . . . . .
C5 C 0.53218(19) -0.2900(2) -0.06831(19) 0.0331(7) Uani 1 1 d . . . . .
H5 H 0.567402 -0.295330 -0.010964 0.040 Uiso 1 1 calc R . . . .
C6 C 0.55632(19) -0.2373(2) -0.11594(19) 0.0305(7) Uani 1 1 d . . . . .
C7 C 0.50250(19) -0.2294(2) -0.19932(18) 0.0301(6) Uani 1 1 d . . . . .
H7 H 0.517565 -0.193356 -0.233015 0.036 Uiso 1 1 calc R . . . .
C8 C 0.42554(18) -0.2766(2) -0.23125(18) 0.0282(6) Uani 1 1 d . . . . .
C9 C 0.29046(19) -0.3139(2) -0.35601(19) 0.0317(7) Uani 1 1 d . . . . .
H9 H 0.265830 -0.354612 -0.333515 0.038 Uiso 1 1 calc R . . . .
C10 C 0.2561(2) -0.2882(2) -0.4355(2) 0.0366(7) Uani 1 1 d . . . . .
H10 H 0.203353 -0.306780 -0.479939 0.044 Uiso 1 1 calc R . . . .
C11 C 0.3165(2) -0.2279(2) -0.4370(2) 0.0418(8) Uani 1 1 d . . . . .
H11 H 0.309667 -0.198432 -0.485039 0.050 Uiso 1 1 calc R . . . .
C12 C 0.63765(18) -0.1834(2) -0.07380(18) 0.0300(6) Uani 1 1 d . . . . .
C13 C 0.77215(17) -0.13476(18) -0.08004(17) 0.0238(6) Uani 1 1 d . . . . .
C14 C 0.75215(17) -0.03874(19) -0.07792(17) 0.0243(6) Uani 1 1 d . . . . .
H14A H 0.710044 -0.019679 -0.133388 0.029 Uiso 1 1 calc R . . . .
H14B H 0.725213 -0.029802 -0.040719 0.029 Uiso 1 1 calc R . . . .
C15 C 0.80943(17) -0.15091(18) -0.14087(16) 0.0234(6) Uani 1 1 d . . . . .
H15A H 0.818871 -0.213580 -0.143801 0.028 Uiso 1 1 calc R . . . .
H15B H 0.766972 -0.131353 -0.196013 0.028 Uiso 1 1 calc R . . . .
C16 C 1.16496(17) 0.16884(18) -0.00489(17) 0.0237(6) Uani 1 1 d . . . . .
H16A H 1.155478 0.231364 -0.001149 0.028 Uiso 1 1 calc R . . . .
H16B H 1.191321 0.161110 -0.042712 0.028 Uiso 1 1 calc R . . . .
C17 C 1.0889(3) -0.2162(2) 0.2520(2) 0.0409(8) Uani 1 1 d . . . . .
H17A H 1.034725 -0.194613 0.206244 0.049 Uiso 1 1 calc R . . . .
H17B H 1.138355 -0.186510 0.248967 0.049 Uiso 1 1 calc R . . . .
C18 C 1.0881(3) -0.1911(2) 0.3331(2) 0.0546(11) Uani 1 1 d . . . . .
H18A H 1.148271 -0.178009 0.374546 0.066 Uiso 1 1 calc R . . . .
H18B H 1.066703 -0.240433 0.353336 0.066 Uiso 1 1 calc R . . . .
C19 C 1.0297(4) -0.1119(3) 0.3226(3) 0.0681(14) Uani 1 1 d . . . . .
H19A H 1.043376 -0.087767 0.377234 0.082 Uiso 1 1 calc R . . . .
H19B H 1.042571 -0.066910 0.291170 0.082 Uiso 1 1 calc R . . . .
C20 C 0.9321(4) -0.1347(3) 0.2781(3) 0.0829(17) Uani 1 1 d . . . . .
H20A H 0.897428 -0.082733 0.272708 0.124 Uiso 1 1 calc R . . . .
H20B H 0.918018 -0.157462 0.223543 0.124 Uiso 1 1 calc R . . . .
H20C H 0.918822 -0.178315 0.309585 0.124 Uiso 1 1 calc R . . . .
C21 C 1.0164(2) -0.3600(2) 0.23440(19) 0.0327(7) Uani 1 1 d . . . . .
H21A H 1.026056 -0.422783 0.232229 0.039 Uiso 1 1 calc R . . . .
H21B H 1.011088 -0.348744 0.285236 0.039 Uiso 1 1 calc R . . . .
C22 C 0.9309(2) -0.3367(2) 0.1621(2) 0.0361(7) Uani 1 1 d . . . . .
H22A H 0.930157 -0.359363 0.111173 0.043 Uiso 1 1 calc R . . . .
H22B H 0.925319 -0.273081 0.157255 0.043 Uiso 1 1 calc R . . . .
C23 C 0.8548(2) -0.3738(2) 0.1723(2) 0.0445(8) Uani 1 1 d . . . . .
H23A H 0.854305 -0.437253 0.166139 0.053 Uiso 1 1 calc R . . . .
H23B H 0.862650 -0.360972 0.228218 0.053 Uiso 1 1 calc R . . . .
C24 C 0.7683(2) -0.3378(3) 0.1108(3) 0.0579(11) Uani 1 1 d . . . . .
H24A H 0.721341 -0.363627 0.119808 0.087 Uiso 1 1 calc R . . . .
H24B H 0.767928 -0.275038 0.117328 0.087 Uiso 1 1 calc R . . . .
H24C H 0.759583 -0.351329 0.055241 0.087 Uiso 1 1 calc R . . . .
C25 C 1.1050(2) -0.3243(2) 0.16117(19) 0.0344(7) Uani 1 1 d . . . . .
H25A H 1.052653 -0.299734 0.115315 0.041 Uiso 1 1 calc R . . . .
H25B H 1.155924 -0.290744 0.165657 0.041 Uiso 1 1 calc R . . . .
C26 C 1.1155(2) -0.4169(2) 0.1404(2) 0.0400(8) Uani 1 1 d . . . . .
H26A H 1.165582 -0.443434 0.187215 0.048 Uiso 1 1 calc R . . . .
H26B H 1.062628 -0.450105 0.130987 0.048 Uiso 1 1 calc R . . . .
C27 C 1.1301(3) -0.4220(3) 0.0649(2) 0.0535(10) Uani 1 1 d . . . . .
H27A H 1.182867 -0.388416 0.074529 0.064 Uiso 1 1 calc R . . . .
H27B H 1.080032 -0.395195 0.018371 0.064 Uiso 1 1 calc R . . . .
C28 C 1.1410(3) -0.5140(3) 0.0425(3) 0.0648(12) Uani 1 1 d . . . . .
H28A H 1.150303 -0.513629 -0.006599 0.097 Uiso 1 1 calc R . . . .
H28B H 1.191370 -0.540436 0.087906 0.097 Uiso 1 1 calc R . . . .
H28C H 1.088508 -0.547217 0.031734 0.097 Uiso 1 1 calc R . . . .
C29 C 1.1736(2) -0.3503(2) 0.3131(2) 0.0401(8) Uani 1 1 d . . . . .
H29A H 1.165129 -0.340402 0.362456 0.048 Uiso 1 1 calc R . . . .
H29B H 1.174078 -0.413525 0.305253 0.048 Uiso 1 1 calc R . . . .
C30 C 1.2617(3) -0.3150(3) 0.3290(3) 0.0614(12) Uani 1 1 d . . . . .
H30A H 1.264375 -0.252731 0.341965 0.074 Uiso 1 1 calc R . . . .
H30B H 1.270093 -0.321524 0.279130 0.074 Uiso 1 1 calc R . . . .
C31 C 1.3344(3) -0.3626(3) 0.4002(3) 0.0591(11) Uani 1 1 d . . . . .
H31A H 1.390244 -0.333032 0.413727 0.071 Uiso 1 1 calc R . . . .
H31B H 1.323277 -0.358488 0.448703 0.071 Uiso 1 1 calc R . . . .
C32 C 1.3435(3) -0.4571(4) 0.3835(3) 0.0750(14) Uani 1 1 d . . . . .
H32A H 1.391153 -0.482900 0.431812 0.113 Uiso 1 1 calc R . . . .
H32B H 1.289073 -0.487429 0.371566 0.113 Uiso 1 1 calc R . . . .
H32C H 1.356148 -0.461932 0.336534 0.113 Uiso 1 1 calc R . . . .
O12 O 0.66146(17) -0.33157(19) -0.21335(17) 0.0582(7) Uani 1 1 d . . . . .
N8 N 0.5460(2) -0.4071(2) -0.3023(2) 0.0498(8) Uani 1 1 d . . . . .
C33 C 0.6045(2) -0.3439(2) -0.2836(2) 0.0447(9) Uani 1 1 d . . . . .
C34 C 0.5481(4) -0.4629(3) -0.2363(3) 0.0734(14) Uani 1 1 d . . . . .
H34A H 0.501574 -0.505952 -0.259284 0.110 Uiso 1 1 calc R . . . .
H34B H 0.604588 -0.492221 -0.209683 0.110 Uiso 1 1 calc R . . . .
H34C H 0.539704 -0.427700 -0.195890 0.110 Uiso 1 1 calc R . . . .
C35 C 0.4764(3) -0.4246(3) -0.3826(3) 0.0709(14) Uani 1 1 d . . . . .
H35A H 0.442786 -0.474413 -0.379796 0.106 Uiso 1 1 calc R . . . .
H35B H 0.438246 -0.374102 -0.402156 0.106 Uiso 1 1 calc R . . . .
H35C H 0.501039 -0.437211 -0.420522 0.106 Uiso 1 1 calc R . . . .
C36 C 0.5984(4) -0.2868(3) -0.3515(3) 0.0713(13) Uani 1 1 d . . . . .
H36A H 0.549797 -0.305601 -0.402895 0.107 Uiso 1 1 calc R . . . .
H36B H 0.588574 -0.227183 -0.339801 0.107 Uiso 1 1 calc R . . . .
H36C H 0.652742 -0.290068 -0.356425 0.107 Uiso 1 1 calc R . . . .

loop_
_atom_site_aniso_label
_atom_site_aniso_U_11
_atom_site_aniso_U_22
_atom_site_aniso_U_33
_atom_site_aniso_U_23
_atom_site_aniso_U_13
_atom_site_aniso_U_12
V1 0.0160(2) 0.0251(2) 0.0161(2) 0.00361(18) 0.00203(18) -0.00140(17)
V2 0.0181(2) 0.0276(3) 0.0205(2) -0.00586(19) 0.01013(19) -0.00462(18)
V3 0.0165(2) 0.0186(2) 0.0247(2) -0.00089(18) 0.00652(19) 0.00001(17)
O1 0.0336(12) 0.0567(15) 0.0356(13) -0.0157(11) 0.0189(10) -0.0172(11)
O2 0.0140(8) 0.0226(9) 0.0204(9) -0.0014(7) 0.0057(7) -0.0022(7)
O3 0.0151(8) 0.0224(9) 0.0175(9) -0.0023(7) 0.0054(7) -0.0032(7)
O4 0.0140(8) 0.0223(9) 0.0189(9) -0.0005(7) 0.0057(7) -0.0038(7)
O5 0.0212(9) 0.0288(10) 0.0194(9) 0.0022(8) 0.0035(8) 0.0011(8)
O6 0.0179(9) 0.0221(9) 0.0189(9) 0.0022(7) 0.0064(7) 0.0013(7)
O7 0.0114(11) 0.0202(13) 0.0156(12) 0.0004(10) 0.0037(10) -0.0010(9)
O8 0.0240(10) 0.0323(11) 0.0259(10) -0.0057(8) 0.0138(9) -0.0042(8)
O9 0.0189(9) 0.0271(10) 0.0147(9) -0.0003(7) 0.0059(7) -0.0020(7)
O10 0.0168(9) 0.0257(10) 0.0191(9) -0.0031(7) 0.0067(7) 0.0003(7)
O11 0.0244(10) 0.0218(10) 0.0279(10) -0.0017(8) 0.0078(8) -0.0011(8)
N1 0.0521(18) 0.0499(19) 0.0358(16) 0.0031(14) 0.0207(14) -0.0050(15)
N1AA 0.0239(12) 0.0362(14) 0.0300(13) 0.0005(11) 0.0103(11) -0.0070(10)
N2 0.0296(13) 0.0417(16) 0.0291(14) -0.0038(12) 0.0083(11) -0.0001(12)
N3 0.0238(12) 0.0352(14) 0.0284(13) -0.0019(11) 0.0104(10) -0.0059(10)
N4 0.0346(15) 0.0481(17) 0.0315(14) 0.0050(12) 0.0099(12) -0.0133(13)
N6 0.0185(11) 0.0344(14) 0.0250(12) -0.0068(10) 0.0073(10) -0.0101(10)
N7 0.0445(16) 0.0306(14) 0.0243(13) 0.0046(11) 0.0129(12) -0.0066(12)
C1 0.067(3) 0.046(2) 0.045(2) 0.0056(17) 0.033(2) -0.0039(19)
C2 0.065(3) 0.045(2) 0.057(2) -0.0025(18) 0.038(2) -0.0164(19)
C3 0.0436(19) 0.041(2) 0.044(2) -0.0004(16) 0.0206(17) -0.0112(16)
C4 0.0258(15) 0.0355(17) 0.0338(16) -0.0030(13) 0.0155(13) -0.0033(12)
C5 0.0258(15) 0.0417(18) 0.0295(16) -0.0036(13) 0.0104(13) -0.0045(13)
C6 0.0231(14) 0.0371(17) 0.0311(16) -0.0047(13) 0.0120(13) -0.0073(12)
C7 0.0256(14) 0.0355(17) 0.0286(15) -0.0002(13) 0.0115(12) -0.0069(12)
C8 0.0213(14) 0.0312(16) 0.0304(15) -0.0018(12) 0.0100(12) -0.0020(11)
C9 0.0224(14) 0.0354(17) 0.0346(17) -0.0054(13) 0.0105(13) -0.0066(12)
C10 0.0261(15) 0.0440(19) 0.0351(17) -0.0021(14) 0.0096(14) -0.0076(14)
C11 0.0354(18) 0.051(2) 0.0310(17) 0.0058(15) 0.0080(14) -0.0067(15)
C12 0.0216(14) 0.0383(17) 0.0275(15) -0.0014(13) 0.0088(12) -0.0077(12)
C13 0.0169(12) 0.0281(14) 0.0229(14) -0.0025(11) 0.0060(11) -0.0054(11)
C14 0.0147(12) 0.0328(15) 0.0226(14) -0.0037(11) 0.0058(11) -0.0038(11)
C15 0.0177(12) 0.0274(14) 0.0219(14) -0.0026(11) 0.0061(11) -0.0047(11)
C16 0.0192(13) 0.0269(14) 0.0238(14) 0.0001(11) 0.0085(11) -0.0061(11)
C17 0.063(2) 0.0297(17) 0.0288(17) 0.0012(13) 0.0200(16) -0.0086(16)
C18 0.093(3) 0.041(2) 0.0310(19) -0.0022(16) 0.029(2) -0.013(2)
C19 0.139(5) 0.034(2) 0.041(2) -0.0037(17) 0.048(3) -0.001(2)
C20 0.131(5) 0.058(3) 0.068(3) -0.002(2) 0.052(4) 0.025(3)
C21 0.0412(17) 0.0305(16) 0.0264(15) 0.0036(12) 0.0154(14) -0.0030(13)
C22 0.0411(18) 0.0369(18) 0.0321(17) 0.0033(14) 0.0180(15) 0.0004(14)
C23 0.046(2) 0.046(2) 0.046(2) 0.0046(16) 0.0242(17) -0.0007(16)
C24 0.042(2) 0.056(3) 0.080(3) 0.011(2) 0.032(2) -0.0001(18)
C25 0.0425(18) 0.0363(17) 0.0265(16) 0.0075(13) 0.0173(14) -0.0028(14)
C26 0.047(2) 0.0375(18) 0.0388(18) 0.0033(15) 0.0225(16) 0.0000(15)
C27 0.072(3) 0.048(2) 0.048(2) 0.0037(18) 0.034(2) 0.004(2)
C28 0.081(3) 0.060(3) 0.062(3) -0.006(2) 0.040(3) 0.009(2)
C29 0.0428(19) 0.044(2) 0.0278(16) 0.0110(14) 0.0113(15) -0.0070(15)
C30 0.049(2) 0.069(3) 0.050(2) 0.016(2) 0.0080(19) -0.020(2)
C31 0.044(2) 0.071(3) 0.051(2) 0.009(2) 0.0116(19) -0.009(2)
C32 0.049(3) 0.096(4) 0.082(3) -0.008(3) 0.030(3) 0.015(3)
O12 0.0469(15) 0.0642(18) 0.0537(17) -0.0227(14) 0.0139(14) -0.0042(13)
N8 0.0473(18) 0.0494(19) 0.0495(19) -0.0095(15) 0.0192(15) -0.0085(15)
C33 0.043(2) 0.046(2) 0.048(2) -0.0055(17) 0.0222(18) 0.0020(16)
C34 0.102(4) 0.053(3) 0.089(4) 0.011(2) 0.064(3) -0.001(3)
C35 0.044(2) 0.080(3) 0.070(3) -0.034(3) 0.010(2) 0.000(2)
C36 0.096(4) 0.060(3) 0.080(3) 0.011(2) 0.058(3) 0.000(3)

loop_
_atom_type_symbol
_atom_type_description
_atom_type_scat_dispersion_real
_atom_type_scat_dispersion_imag
_atom_type_scat_source
C C 0.0033 0.0016 'International Tables Vol C Tables 4.2.6.8 and 6.1.1.4'
H H 0.0000 0.0000 'International Tables Vol C Tables 4.2.6.8 and 6.1.1.4'
N N 0.0061 0.0033 'International Tables Vol C Tables 4.2.6.8 and 6.1.1.4'
O O 0.0106 0.0060 'International Tables Vol C Tables 4.2.6.8 and 6.1.1.4'
V V 0.3005 0.5294 'International Tables Vol C Tables 4.2.6.8 and 6.1.1.4'

loop_
_geom_angle_atom_site_label_1
_geom_angle_atom_site_label_2
_geom_angle_atom_site_label_3
_geom_angle
_geom_angle_site_symmetry_1
_geom_angle_site_symmetry_3
_geom_angle_publ_flag
V2 V1 V3 65.890(15) 3_755 . ?
O2 V1 V2 123.95(5) . 3_755 ?
O2 V1 V3 80.61(5) . . ?
O2 V1 O7 76.81(5) . . ?
O3 V1 V2 82.42(5) . 3_755 ?
O3 V1 V3 125.18(5) . . ?
O3 V1 O2 82.20(7) . . ?
O3 V1 O7 78.01(5) . . ?
O5 V1 V2 138.24(7) . 3_755 ?
O5 V1 V3 136.07(7) . . ?
O5 V1 O2 97.11(9) . . ?
O5 V1 O3 97.48(9) . . ?
O5 V1 O6 103.10(9) . . ?
O5 V1 O7 172.79(8) . . ?
O5 V1 O9 103.76(9) . 3_755 ?
O6 V1 V2 88.01(6) . 3_755 ?
O6 V1 V3 33.16(5) . . ?
O6 V1 O2 86.51(8) . . ?
O6 V1 O3 157.59(8) . . ?
O6 V1 O7 80.60(6) . . ?
O7 V1 V2 47.301(12) . 3_755 ?
O7 V1 V3 47.444(12) . . ?
O9 V1 V2 34.66(6) 3_755 3_755 ?
O9 V1 V3 88.14(6) 3_755 . ?
O9 V1 O2 158.37(8) 3_755 . ?
O9 V1 O3 89.45(8) 3_755 . ?
O9 V1 O6 94.14(8) 3_755 . ?
O9 V1 O7 81.96(6) 3_755 . ?
V1 V2 V3 66.211(15) 3_755 . ?
O2 V2 V1 125.20(6) . 3_755 ?
O2 V2 V3 81.41(5) . . ?
O2 V2 O4 83.46(7) . 3_755 ?
O2 V2 O7 77.64(5) . . ?
O4 V2 V1 81.28(5) 3_755 3_755 ?
O4 V2 V3 125.22(5) 3_755 . ?
O4 V2 O7 77.60(5) 3_755 . ?
O7 V2 V1 47.728(12) . 3_755 ?
O7 V2 V3 47.781(12) . . ?
O8 V2 V1 136.66(8) . 3_755 ?
O8 V2 V3 138.49(8) . . ?
O8 V2 O2 96.92(9) . . ?
O8 V2 O4 95.41(9) . 3_755 ?
O8 V2 O7 171.50(7) . . ?
O8 V2 O9 103.17(9) . . ?
O8 V2 O10 104.34(9) . . ?
O9 V2 V1 33.79(6) . 3_755 ?
O9 V2 V3 88.36(6) . . ?
O9 V2 O2 158.56(8) . . ?
O9 V2 O4 87.23(8) . 3_755 ?
O9 V2 O7 81.52(6) . . ?
O10 V2 V1 87.80(6) . 3_755 ?
O10 V2 V3 34.49(6) . . ?
O10 V2 O2 88.90(8) . . ?
O10 V2 O4 159.55(8) . 3_755 ?
O10 V2 O7 82.26(6) . . ?
O10 V2 O9 93.28(8) . . ?
V2 V3 V1 65.692(15) . . ?
O3 V3 V1 124.33(5) 3_755 . ?
O3 V3 V2 81.86(5) 3_755 . ?
O3 V3 O7 77.42(5) 3_755 . ?
O4 V3 V1 80.82(5) . . ?
O4 V3 V2 124.31(5) . . ?
O4 V3 O3 82.39(7) . 3_755 ?
O4 V3 O7 77.38(5) . . ?
O6 V3 V1 33.89(6) . . ?
O6 V3 V2 87.37(6) . . ?
O6 V3 O3 157.86(8) . 3_755 ?
O6 V3 O4 87.89(8) . . ?
O6 V3 O7 81.07(6) . . ?
O6 V3 O10 94.22(8) . . ?
O7 V3 V1 47.181(12) . . ?
O7 V3 V2 47.091(12) . . ?
O10 V3 V1 88.64(6) . . ?
O10 V3 V2 34.01(6) . . ?
O10 V3 O3 87.61(8) . 3_755 ?
O10 V3 O4 157.77(8) . . ?
O10 V3 O7 81.09(6) . . ?
O11 V3 V1 137.81(7) . . ?
O11 V3 V2 137.66(8) . . ?
O11 V3 O3 96.70(9) . 3_755 ?
O11 V3 O4 97.07(9) . . ?
O11 V3 O6 104.23(9) . . ?
O11 V3 O7 172.31(7) . . ?
O11 V3 O10 103.81(10) . . ?
V2 O2 V1 110.09(8) . . ?
C14 O2 V1 119.10(16) . . ?
C14 O2 V2 118.40(16) . . ?
V1 O3 V3 109.22(8) . 3_755 ?
C15 O3 V1 118.73(16) . . ?
C15 O3 V3 119.15(16) . 3_755 ?
V3 O4 V2 109.74(8) . 3_755 ?
C16 O4 V2 117.35(16) . 3_755 ?
C16 O4 V3 119.32(16) . . ?
V3 O6 V1 112.95(9) . . ?
V1 O7 V1 180.0 3_755 . ?
V1 O7 V3 94.625(16) . 3_755 ?
V1 O7 V3 85.374(16) 3_755 3_755 ?
V1 O7 V3 85.374(16) . . ?
V1 O7 V3 94.626(16) 3_755 . ?
V2 O7 V1 84.971(17) . 3_755 ?
V2 O7 V1 95.029(17) 3_755 3_755 ?
V2 O7 V1 95.028(17) . . ?
V2 O7 V1 84.972(17) 3_755 . ?
V2 O7 V2 180.0 . 3_755 ?
V2 O7 V3 85.128(17) 3_755 3_755 ?
V2 O7 V3 94.873(17) . 3_755 ?
V2 O7 V3 94.871(17) 3_755 . ?
V2 O7 V3 85.129(17) . . ?
V3 O7 V3 180.0 . 3_755 ?
V1 O9 V2 111.54(9) 3_755 . ?
V2 O10 V3 111.50(9) . . ?
C1 N1 N2 102.5(3) . . ?
N4 N1AA C8 120.0(2) . . ?
C9 N1AA N4 112.0(3) . . ?
C9 N1AA C8 128.0(3) . . ?
N1 N2 C4 117.8(3) . . ?
C3 N2 N1 114.8(3) . . ?
C3 N2 C4 127.4(3) . . ?
C4 N3 C8 116.4(3) . . ?
C11 N4 N1AA 103.6(3) . . ?
C12 N6 C13 123.7(2) . . ?
C21 N7 C17 110.5(3) . . ?
C21 N7 C25 110.4(2) . . ?
C25 N7 C17 107.6(2) . . ?
C29 N7 C17 110.3(3) . . ?
C29 N7 C21 106.3(2) . . ?
C29 N7 C25 111.7(3) . . ?
N1 C1 C2 112.3(3) . . ?
C3 C2 C1 105.4(3) . . ?
N2 C3 C2 105.0(3) . . ?
N3 C4 N2 114.9(3) . . ?
N3 C4 C5 125.0(3) . . ?
C5 C4 N2 120.1(3) . . ?
C6 C5 C4 117.0(3) . . ?
C5 C6 C7 120.1(3) . . ?
C5 C6 C12 118.4(3) . . ?
C7 C6 C12 121.3(3) . . ?
C6 C7 C8 117.0(3) . . ?
N3 C8 N1AA 115.0(2) . . ?
N3 C8 C7 124.5(3) . . ?
C7 C8 N1AA 120.5(3) . . ?
N1AA C9 C10 107.2(3) . . ?
C9 C10 C11 104.2(3) . . ?
N4 C11 C10 112.9(3) . . ?
O1 C12 N6 126.0(3) . . ?
O1 C12 C6 119.1(3) . . ?
N6 C12 C6 114.9(3) . . ?
N6 C13 C14 109.0(2) . . ?
N6 C13 C15 106.5(2) . . ?
N6 C13 C16 108.7(2) . 3_755 ?
C14 C13 C15 110.4(2) . . ?
C14 C13 C16 111.9(2) . 3_755 ?
C16 C13 C15 110.1(2) 3_755 . ?
O2 C14 C13 110.9(2) . . ?
O3 C15 C13 111.3(2) . . ?
O4 C16 C13 111.7(2) . 3_755 ?
N7 C17 C18 115.1(3) . . ?
C17 C18 C19 111.7(3) . . ?
C20 C19 C18 112.1(4) . . ?
C22 C21 N7 115.9(2) . . ?
C21 C22 C23 110.8(3) . . ?
C24 C23 C22 112.6(3) . . ?
C26 C25 N7 115.0(3) . . ?
C27 C26 C25 111.4(3) . . ?
C26 C27 C28 112.7(3) . . ?
C30 C29 N7 115.9(3) . . ?
C29 C30 C31 110.7(3) . . ?
C32 C31 C30 114.4(4) . . ?
C33 N8 C34 118.9(4) . . ?
C33 N8 C35 125.7(4) . . ?
C35 N8 C34 115.3(4) . . ?
O12 C33 N8 122.4(4) . . ?
O12 C33 C36 120.2(4) . . ?
N8 C33 C36 117.4(4) . . ?

loop_
_geom_bond_atom_site_label_1
_geom_bond_atom_site_label_2
_geom_bond_distance
_geom_bond_site_symmetry_2
_geom_bond_publ_flag
V1 V2 3.0163(6) 3_755 ?
V1 V3 3.0446(6) . ?
V1 O2 2.0211(19) . ?
V1 O3 2.0154(19) . ?
V1 O5 1.6105(18) . ?
V1 O6 1.8436(19) . ?
V1 O7 2.2405(4) . ?
V1 O9 1.8037(19) 3_755 ?
V2 V3 3.0273(7) . ?
V2 O2 1.9971(18) . ?
V2 O4 2.0245(18) 3_755 ?
V2 O7 2.2253(5) . ?
V2 O8 1.597(2) . ?
V2 O9 1.8444(18) . ?
V2 O10 1.8200(19) . ?
V3 O3 2.0337(18) 3_755 ?
V3 O4 2.0060(18) . ?
V3 O6 1.8085(18) . ?
V3 O7 2.2500(4) . ?
V3 O10 1.8423(19) . ?
V3 O11 1.6035(19) . ?
O1 C12 1.224(4) . ?
O2 C14 1.428(3) . ?
O3 C15 1.436(3) . ?
O4 C16 1.434(3) . ?
N1 N2 1.349(4) . ?
N1 C1 1.325(5) . ?
N1AA N4 1.364(4) . ?
N1AA C8 1.408(4) . ?
N1AA C9 1.356(4) . ?
N2 C3 1.336(4) . ?
N2 C4 1.439(4) . ?
N3 C4 1.325(4) . ?
N3 C8 1.336(4) . ?
N4 C11 1.317(4) . ?
N6 C12 1.346(4) . ?
N6 C13 1.470(3) . ?
N7 C17 1.525(4) . ?
N7 C21 1.521(4) . ?
N7 C25 1.524(4) . ?
N7 C29 1.515(4) . ?
C1 C2 1.395(6) . ?
C2 C3 1.368(5) . ?
C4 C5 1.388(4) . ?
C5 C6 1.387(4) . ?
C6 C7 1.388(4) . ?
C6 C12 1.509(4) . ?
C7 C8 1.390(4) . ?
C9 C10 1.360(4) . ?
C10 C11 1.406(5) . ?
C13 C14 1.532(4) . ?
C13 C15 1.534(4) . ?
C13 C16 1.533(4) 3_755 ?
C17 C18 1.539(5) . ?
C18 C19 1.543(6) . ?
C19 C20 1.541(7) . ?
C21 C22 1.514(4) . ?
C22 C23 1.516(5) . ?
C23 C24 1.511(5) . ?
C25 C26 1.516(5) . ?
C26 C27 1.512(5) . ?
C27 C28 1.518(6) . ?
C29 C30 1.511(5) . ?
C30 C31 1.528(6) . ?
C31 C32 1.518(7) . ?
O12 C33 1.231(4) . ?
N8 C33 1.333(5) . ?
N8 C34 1.473(5) . ?
N8 C35 1.443(5) . ?
C33 C36 1.489(6) . ?
